data_7214584
loop_
_publ_author_name
'Lee, Lucia Myongwon'
'Elder, Philip J. W.'
'Dube, Paul A.'
'Greedan, John E.'
'Jenkins, Hilary A.'
'Britten, James F.'
'Vargas-Baca, Ignacio'

_publ_section_title
;
 The size of the metal ion controls the structures of the coordination
 polymers of benzo-2,1,3-selenadiazole
;
_journal_issue 37
_journal_name_full CrystEngComm
_journal_page_first 7434
_journal_paper_doi 10.1039/c3ce40752g
_journal_volume 15
_journal_year 2013
_chemical_formula_moiety 'C12 H8 Cl2 Mn N4 Se2'
_chemical_formula_sum 'C12 H8 Cl2 Mn N4 Se2'
_chemical_formula_weight 491.98
_space_group_IT_number 2
_symmetry_cell_setting triclinic
_symmetry_space_group_name_Hall '-P 1'
_symmetry_space_group_name_H-M 'P -1'
_atom_sites_solution_hydrogens geom
_atom_sites_solution_primary direct
_atom_sites_solution_secondary difmap
_audit_creation_method SHELXL-97
_cell_angle_alpha 80.055(4)
_cell_angle_beta 81.254(4)
_cell_angle_gamma 83.353(4)
_cell_formula_units_Z 1
_cell_length_a 3.7203(10)
_cell_length_b 9.278(2)
_cell_length_c 10.769(3)
_cell_measurement_reflns_used 4837
_cell_measurement_temperature 100(2)
_cell_measurement_theta_max 0.7457
_cell_measurement_theta_min 0.5957
_cell_volume 360.34(16)
_computing_cell_refinement 'Bruker SMART'
_computing_data_collection 'Bruker SMART'
_computing_data_reduction 'Bruker SAINT'
_computing_molecular_graphics 'WINGX (Farrugia, 1999)'
_computing_publication_material 'WINGX (Farrugia, 1999)'
_computing_structure_refinement 'SHELXL-97 (Sheldrick, 1997)'
_computing_structure_solution 'Bruker SHELXTL'
_diffrn_ambient_temperature 100(2)
_diffrn_measured_fraction_theta_full 0.988
_diffrn_measured_fraction_theta_max 0.988
_diffrn_measurement_device_type 'CCD area detector'
_diffrn_measurement_method 'phi and omega scans'
_diffrn_radiation_monochromator graphite
_diffrn_radiation_source 'fine-focus sealed tube'
_diffrn_radiation_type MoK\a
_diffrn_radiation_wavelength 0.71073
_diffrn_reflns_av_R_equivalents 0.0279
_diffrn_reflns_av_sigmaI/netI 0.0329
_diffrn_reflns_limit_h_max 2
_diffrn_reflns_limit_h_min -4
_diffrn_reflns_limit_k_max 10
_diffrn_reflns_limit_k_min -11
_diffrn_reflns_limit_l_max 11
_diffrn_reflns_limit_l_min -13
_diffrn_reflns_number 4125
_diffrn_reflns_theta_full 26.33
_diffrn_reflns_theta_max 26.33
_diffrn_reflns_theta_min 1.94
_exptl_absorpt_coefficient_mu 6.332
_exptl_absorpt_correction_T_max 0.7025
_exptl_absorpt_correction_T_min 0.2797
_exptl_absorpt_correction_type numerical
_exptl_absorpt_process_details SADABS
_exptl_crystal_colour yellow
_exptl_crystal_density_diffrn 2.267
_exptl_crystal_density_meas ?
_exptl_crystal_density_method 'not measured'
_exptl_crystal_description block
_exptl_crystal_F_000 235
_exptl_crystal_size_max 0.27
_exptl_crystal_size_mid 0.10
_exptl_crystal_size_min 0.06
_refine_diff_density_max 0.548
_refine_diff_density_min -0.442
_refine_diff_density_rms 0.110
_refine_ls_extinction_coef 0.0098(17)
_refine_ls_extinction_expression Fc^*^=kFc[1+0.001xFc^2^\l^3^/sin(2\q)]^-1/4^
_refine_ls_extinction_method SHELXL
_refine_ls_goodness_of_fit_ref 1.086
_refine_ls_hydrogen_treatment constr
_refine_ls_matrix_type full
_refine_ls_number_parameters 98
_refine_ls_number_reflns 1447
_refine_ls_number_restraints 0
_refine_ls_restrained_S_all 1.086
_refine_ls_R_factor_all 0.0311
_refine_ls_R_factor_gt 0.0254
_refine_ls_shift/su_max 0.000
_refine_ls_shift/su_mean 0.000
_refine_ls_structure_factor_coef Fsqd
_refine_ls_weighting_details 'calc w=1/[\s^2^(Fo^2^)+(0.0318P)^2^+0.0000P] where P=(Fo^2^+2Fc^2^)/3'
_refine_ls_weighting_scheme calc
_refine_ls_wR_factor_gt 0.0595
_refine_ls_wR_factor_ref 0.0618
_reflns_number_gt 1267
_reflns_number_total 1447
_reflns_threshold_expression >2sigma(I)
_cod_data_source_file c3ce40752g.txt
_cod_data_source_block shelxl
_cod_depositor_comments
;
The following automatic conversions were performed:

'_exptl_crystal_density_meas' value 'not measured' was changed to '?'
- the value is perceived as not measured.

Automatic conversion script
Id: cif_fix_values 3008 2015-01-20 13:52:24Z robertas 

The following automatic conversions were performed:

data name '_iucr_refine_instruction_details' was replaced with
'_iucr_refine_instructions_details' as specified in the replacement
file 'data/replacement-values/replacement_tags.lst'.

Automatic conversion script
Id: cif_correct_tags 9268 2022-04-12 08:56:07Z antanas 
;
_cod_original_cell_volume 360.37(16)
_cod_database_code 7214584

loop_
_symmetry_equiv_pos_as_xyz
'x, y, z'
'-x, -y, -z'

loop_
_atom_site_label
_atom_site_type_symbol
_atom_site_fract_x
_atom_site_fract_y
_atom_site_fract_z
_atom_site_U_iso_or_equiv
_atom_site_adp_type
_atom_site_occupancy
_atom_site_symmetry_multiplicity
_atom_site_calc_flag
_atom_site_refinement_flags
Mn1 Mn 0.0000 0.0000 0.5000 0.01218(17) Uani 1 2 d S
Se1 Se 0.33900(7) 0.01059(3) 0.17506(3) 0.01392(13) Uani 1 1 d .
Cl1 Cl 0.49890(18) 0.16624(8) 0.39767(7) 0.01400(19) Uani 1 1 d .
N1 N 0.1393(6) -0.1043(3) 0.3152(2) 0.0130(6) Uani 1 1 d .
N2 N 0.3509(6) -0.1270(3) 0.0774(2) 0.0158(6) Uani 1 1 d .
C1 C 0.1955(8) -0.3788(4) 0.1042(3) 0.0201(7) Uani 1 1 d .
H1 H 0.2783 -0.3883 0.0199 0.024 Uiso 1 1 calc R
C2 C 0.0537(8) -0.4913(4) 0.1859(3) 0.0207(8) Uani 1 1 d .
H2 H 0.0412 -0.5795 0.1574 0.025 Uiso 1 1 calc R
C3 C -0.0775(8) -0.4782(4) 0.3149(3) 0.0193(7) Uani 1 1 d .
H3 H -0.1798 -0.5575 0.3678 0.023 Uiso 1 1 calc R
C4 C -0.0590(8) -0.3543(3) 0.3636(3) 0.0161(7) Uani 1 1 d .
H4 H -0.1438 -0.3492 0.4487 0.019 Uiso 1 1 calc R
C5 C 0.0927(7) -0.2321(3) 0.2820(3) 0.0136(7) Uani 1 1 d .
C6 C 0.2168(7) -0.2444(3) 0.1494(3) 0.0143(7) Uani 1 1 d .

loop_
_atom_site_aniso_label
_atom_site_aniso_U_11
_atom_site_aniso_U_22
_atom_site_aniso_U_33
_atom_site_aniso_U_23
_atom_site_aniso_U_13
_atom_site_aniso_U_12
Mn1 0.0121(3) 0.0128(4) 0.0119(4) -0.0036(3) 0.0001(3) -0.0018(3)
Se1 0.01591(18) 0.0145(2) 0.0113(2) -0.00314(13) 0.00039(12) -0.00277(12)
Cl1 0.0150(4) 0.0120(4) 0.0149(4) -0.0024(3) -0.0004(3) -0.0030(3)
N1 0.0127(12) 0.0158(15) 0.0105(13) -0.0042(11) 0.0004(10) -0.0013(10)
N2 0.0160(13) 0.0201(15) 0.0120(14) -0.0060(12) -0.0008(10) -0.0001(11)
C1 0.0237(16) 0.0199(19) 0.0189(18) -0.0094(15) -0.0045(14) 0.0000(14)
C2 0.0229(16) 0.0141(18) 0.028(2) -0.0103(16) -0.0073(14) -0.0008(14)
C3 0.0171(15) 0.0154(18) 0.025(2) 0.0002(15) -0.0055(14) -0.0018(13)
C4 0.0182(15) 0.0153(18) 0.0140(17) -0.0013(14) -0.0012(12) -0.0005(13)
C5 0.0093(13) 0.0170(18) 0.0151(17) -0.0058(14) -0.0031(12) 0.0030(12)
C6 0.0146(14) 0.0154(18) 0.0132(17) -0.0037(14) -0.0036(12) 0.0023(12)

loop_
_atom_type_symbol
_atom_type_description
_atom_type_scat_dispersion_real
_atom_type_scat_dispersion_imag
_atom_type_scat_source
C C 0.0033 0.0016 'International Tables Vol C Tables 4.2.6.8 and 6.1.1.4'
H H 0.0000 0.0000 'International Tables Vol C Tables 4.2.6.8 and 6.1.1.4'
N N 0.0061 0.0033 'International Tables Vol C Tables 4.2.6.8 and 6.1.1.4'
Cl Cl 0.1484 0.1585 'International Tables Vol C Tables 4.2.6.8 and 6.1.1.4'
Mn Mn 0.3368 0.7283 'International Tables Vol C Tables 4.2.6.8 and 6.1.1.4'
Se Se -0.0929 2.2259 'International Tables Vol C Tables 4.2.6.8 and 6.1.1.4'

loop_
_geom_angle_atom_site_label_1
_geom_angle_atom_site_label_2
_geom_angle_atom_site_label_3
_geom_angle
_geom_angle_site_symmetry_1
_geom_angle_site_symmetry_3
N1 Mn1 N1 180.000(1) . 2_556
N1 Mn1 Cl1 91.62(7) . 2_656
N1 Mn1 Cl1 88.38(7) 2_556 2_656
N1 Mn1 Cl1 88.38(7) . 1_455
N1 Mn1 Cl1 91.62(7) 2_556 1_455
Cl1 Mn1 Cl1 180.0 2_656 1_455
N1 Mn1 Cl1 84.65(6) . .
N1 Mn1 Cl1 95.35(6) 2_556 .
Cl1 Mn1 Cl1 85.98(3) 2_656 .
Cl1 Mn1 Cl1 94.02(3) 1_455 .
N1 Mn1 Cl1 95.35(6) . 2_556
N1 Mn1 Cl1 84.65(6) 2_556 2_556
Cl1 Mn1 Cl1 94.02(3) 2_656 2_556
Cl1 Mn1 Cl1 85.98(3) 1_455 2_556
Cl1 Mn1 Cl1 180.00(3) . 2_556
N2 Se1 N1 92.93(12) . .
Mn1 Cl1 Mn1 94.02(3) 1_655 .
C5 N1 Se1 107.8(2) . .
C5 N1 Mn1 135.5(2) . .
Se1 N1 Mn1 116.64(12) . .
C6 N2 Se1 108.1(2) . .
C2 C1 C6 118.9(3) . .
C2 C1 H1 120.6 . .
C6 C1 H1 120.6 . .
C1 C2 C3 121.3(3) . .
C1 C2 H2 119.3 . .
C3 C2 H2 119.3 . .
C4 C3 C2 122.4(3) . .
C4 C3 H3 118.8 . .
C2 C3 H3 118.8 . .
C3 C4 C5 118.8(3) . .
C3 C4 H4 120.6 . .
C5 C4 H4 120.6 . .
N1 C5 C4 126.4(3) . .
N1 C5 C6 115.0(3) . .
C4 C5 C6 118.7(3) . .
N2 C6 C1 123.9(3) . .
N2 C6 C5 116.2(3) . .
C1 C6 C5 119.9(3) . .

loop_
_geom_bond_atom_site_label_1
_geom_bond_atom_site_label_2
_geom_bond_distance
_geom_bond_site_symmetry_2
Mn1 N1 2.324(2) .
Mn1 N1 2.324(2) 2_556
Mn1 Cl1 2.5379(8) 2_656
Mn1 Cl1 2.5379(8) 1_455
Mn1 Cl1 2.5480(8) .
Mn1 Cl1 2.5480(8) 2_556
Se1 N2 1.782(2) .
Se1 N1 1.804(3) .
Cl1 Mn1 2.5379(8) 1_655
N1 C5 1.333(4) .
N2 C6 1.323(4) .
C1 C2 1.346(5) .
C1 C6 1.429(4) .
C1 H1 0.9300 .
C2 C3 1.421(5) .
C2 H2 0.9300 .
C3 C4 1.356(4) .
C3 H3 0.9300 .
C4 C5 1.425(4) .
C4 H4 0.9300 .
C5 C6 1.453(4) .
